data_4104325
loop_
_publ_author_name
'Tao Wu'
'Jian Zhang'
'Cong Zhou'
'Le Wang'
'Xianhui Bu'
'Pingyun Feng'

_publ_section_title
;
 Zeolite RHO-Type Net with the Lightest Elements
;
_journal_name_full 'Journal of the American Chemical Society'
_journal_page_first 6111
_journal_page_last 6113
_journal_paper_doi 10.1021/ja901725v
_journal_volume 131
_journal_year 2009
_chemical_formula_sum 'C16 H21 B N8'
_chemical_formula_weight 336.22
_chemical_name_systematic
;
 ?
;
_space_group_IT_number 14
_symmetry_cell_setting monoclinic
_symmetry_space_group_name_Hall '-P 2ybc'
_symmetry_space_group_name_H-M 'P 1 21/c 1'
_atom_sites_solution_hydrogens geom
_atom_sites_solution_primary direct
_atom_sites_solution_secondary difmap
_audit_creation_method SHELXL-97
_cell_angle_alpha 90.00
_cell_angle_beta 99.3380(10)
_cell_angle_gamma 90.00
_cell_formula_units_Z 4
_cell_length_a 8.92780(10)
_cell_length_b 9.54650(10)
_cell_length_c 21.1523(3)
_cell_measurement_temperature 293(2)
_cell_volume 1778.90(4)
_computing_structure_refinement 'SHELXL-97 (Sheldrick, 1997)'
_computing_structure_solution 'SHELXS-97 (Sheldrick, 1990)'
_diffrn_ambient_temperature 150(2)
_diffrn_measured_fraction_theta_full 0.997
_diffrn_measured_fraction_theta_max 0.997
_diffrn_radiation_monochromator graphite
_diffrn_radiation_source 'fine-focus sealed tube'
_diffrn_radiation_type MoK\a
_diffrn_radiation_wavelength 0.71073
_diffrn_reflns_av_R_equivalents 0.0244
_diffrn_reflns_av_sigmaI/netI 0.0262
_diffrn_reflns_limit_h_max 9
_diffrn_reflns_limit_h_min -11
_diffrn_reflns_limit_k_max 11
_diffrn_reflns_limit_k_min -12
_diffrn_reflns_limit_l_max 26
_diffrn_reflns_limit_l_min -27
_diffrn_reflns_number 15463
_diffrn_reflns_theta_full 27.52
_diffrn_reflns_theta_max 27.52
_diffrn_reflns_theta_min 1.95
_exptl_absorpt_coefficient_mu 0.081
_exptl_absorpt_correction_type none
_exptl_crystal_density_diffrn 1.255
_exptl_crystal_density_method 'not measured'
_exptl_crystal_F_000 712
_refine_diff_density_max 0.272
_refine_diff_density_min -0.233
_refine_diff_density_rms 0.034
_refine_ls_extinction_method none
_refine_ls_goodness_of_fit_ref 1.016
_refine_ls_hydrogen_treatment mixed
_refine_ls_matrix_type full
_refine_ls_number_parameters 230
_refine_ls_number_reflns 4074
_refine_ls_number_restraints 0
_refine_ls_restrained_S_all 1.016
_refine_ls_R_factor_all 0.0663
_refine_ls_R_factor_gt 0.0460
_refine_ls_shift/su_max 0.000
_refine_ls_shift/su_mean 0.000
_refine_ls_structure_factor_coef Fsqd
_refine_ls_weighting_details 'calc w=1/[\s^2^(Fo^2^)+(0.0784P)^2^+0.2824P] where P=(Fo^2^+2Fc^2^)/3'
_refine_ls_weighting_scheme calc
_refine_ls_wR_factor_gt 0.1319
_refine_ls_wR_factor_ref 0.1466
_reflns_number_gt 2898
_reflns_number_total 4074
_reflns_threshold_expression >2sigma(I)
_cod_data_source_file ja901725v_si_002_3.cif
_cod_data_source_block HB(Mim)4
_cod_database_code 4104325

loop_
_symmetry_equiv_pos_as_xyz
'x, y, z'
'-x, y+1/2, -z+1/2'
'-x, -y, -z'
'x, -y-1/2, z-1/2'

loop_
_atom_site_label
_atom_site_type_symbol
_atom_site_fract_x
_atom_site_fract_y
_atom_site_fract_z
_atom_site_U_iso_or_equiv
_atom_site_adp_type
_atom_site_occupancy
_atom_site_symmetry_multiplicity
_atom_site_calc_flag
_atom_site_refinement_flags
B1 B 0.33515(19) 0.86184(18) 0.10794(8) 0.0398(4) Uani 1 1 d .
N11 N 0.24595(14) 0.88023(13) 0.04021(6) 0.0426(3) Uani 1 1 d .
N12 N 0.1457(2) 0.96906(19) -0.05466(7) 0.0689(5) Uani 1 1 d .
C11 C 0.2264(2) 0.99425(19) 0.00218(8) 0.0556(5) Uani 1 1 d .
H11 H 0.2658 1.0819 0.0148 0.067 Uiso 1 1 calc R
C12 C 0.1098(2) 0.8303(2) -0.05388(8) 0.0577(5) Uani 1 1 d .
C13 C 0.16945(19) 0.77539(18) 0.00377(8) 0.0518(4) Uani 1 1 d .
H13 H 0.1603 0.6830 0.0165 0.062 Uiso 1 1 calc R
C14 C 0.0147(3) 0.7584(3) -0.10959(11) 0.0911(8) Uani 1 1 d .
H14A H 0.0009 0.6619 -0.0990 0.137 Uiso 1 1 calc R
H14B H 0.0647 0.7637 -0.1464 0.137 Uiso 1 1 calc R
H14C H -0.0825 0.8036 -0.1189 0.137 Uiso 1 1 calc R
N21 N 0.48488(13) 0.77947(13) 0.10361(6) 0.0397(3) Uani 1 1 d .
N22 N 0.71710(14) 0.70215(14) 0.12949(7) 0.0463(3) Uani 1 1 d .
H22 H 0.8037 0.6821 0.1518 0.056 Uiso 1 1 calc R
C21 C 0.60374(17) 0.76518(18) 0.15059(8) 0.0448(4) Uani 1 1 d .
H21 H 0.6060 0.7957 0.1925 0.054 Uiso 1 1 calc R
C22 C 0.67284(18) 0.67398(17) 0.06565(8) 0.0471(4) Uani 1 1 d .
C23 C 0.52875(18) 0.72124(17) 0.04981(8) 0.0444(4) Uani 1 1 d .
H23 H 0.4694 0.7154 0.0095 0.053 Uiso 1 1 calc R
C24 C 0.7753(3) 0.6088(3) 0.02512(11) 0.0792(6) Uani 1 1 d .
H24A H 0.7198 0.5916 -0.0170 0.119 Uiso 1 1 calc R
H24B H 0.8136 0.5218 0.0440 0.119 Uiso 1 1 calc R
H24C H 0.8584 0.6709 0.0222 0.119 Uiso 1 1 calc R
N31 N 0.38141(14) 1.00320(14) 0.13948(6) 0.0438(3) Uani 1 1 d .
N32 N 0.38089(18) 1.19784(16) 0.19798(7) 0.0597(4) Uani 1 1 d .
C31 C 0.32298(19) 1.07204(18) 0.18559(8) 0.0505(4) Uani 1 1 d .
H31 H 0.2487 1.0342 0.2067 0.061 Uiso 1 1 calc R
C32 C 0.4843(2) 1.21334(18) 0.15703(9) 0.0553(5) Uani 1 1 d .
C33 C 0.4873(2) 1.09483(19) 0.12203(9) 0.0559(5) Uani 1 1 d .
H33 H 0.5496 1.0781 0.0916 0.067 Uiso 1 1 calc R
C34 C 0.5753(3) 1.3443(2) 0.15608(12) 0.0852(7) Uani 1 1 d .
H34A H 0.6468 1.3329 0.1271 0.128 Uiso 1 1 calc R
H34B H 0.6289 1.3630 0.1983 0.128 Uiso 1 1 calc R
H34C H 0.5087 1.4212 0.1422 0.128 Uiso 1 1 calc R
N41 N 0.23390(13) 0.77709(13) 0.14679(6) 0.0400(3) Uani 1 1 d .
N42 N 0.02067(14) 0.69817(14) 0.17491(7) 0.0463(3) Uani 1 1 d .
C41 C 0.08236(17) 0.79163(17) 0.14108(8) 0.0474(4) Uani 1 1 d .
H41 H 0.0272 0.8601 0.1160 0.057 Uiso 1 1 calc R
C42 C 0.13816(17) 0.61561(17) 0.20442(7) 0.0453(4) Uani 1 1 d .
C43 C 0.26823(18) 0.66460(18) 0.18751(8) 0.0472(4) Uani 1 1 d .
H43 H 0.3648 0.6284 0.2011 0.057 Uiso 1 1 calc R
C44 C 0.1121(2) 0.4955(2) 0.24656(10) 0.0690(6) Uani 1 1 d .
H44A H 0.1666 0.4149 0.2354 0.104 Uiso 1 1 calc R
H44B H 0.0056 0.4745 0.2409 0.104 Uiso 1 1 calc R
H44C H 0.1473 0.5199 0.2905 0.104 Uiso 1 1 calc R

loop_
_atom_site_aniso_label
_atom_site_aniso_U_11
_atom_site_aniso_U_22
_atom_site_aniso_U_33
_atom_site_aniso_U_23
_atom_site_aniso_U_13
_atom_site_aniso_U_12
B1 0.0345(9) 0.0417(9) 0.0418(9) 0.0010(7) 0.0017(7) 0.0035(7)
N11 0.0380(7) 0.0408(7) 0.0468(7) 0.0029(5) 0.0003(6) 0.0052(5)
N12 0.0745(11) 0.0749(11) 0.0528(9) 0.0175(8) -0.0034(8) 0.0135(9)
C11 0.0592(11) 0.0489(10) 0.0572(10) 0.0124(8) 0.0053(8) 0.0055(8)
C12 0.0513(10) 0.0687(12) 0.0482(10) -0.0001(8) -0.0069(8) 0.0143(9)
C13 0.0491(10) 0.0469(9) 0.0535(10) -0.0021(7) -0.0098(8) 0.0065(7)
C14 0.0895(17) 0.1101(19) 0.0608(12) -0.0062(12) -0.0267(12) 0.0116(14)
N21 0.0319(6) 0.0444(7) 0.0412(7) 0.0008(5) 0.0015(5) 0.0003(5)
N22 0.0300(7) 0.0512(8) 0.0558(8) 0.0066(6) 0.0013(6) 0.0018(6)
C21 0.0325(8) 0.0559(9) 0.0445(8) 0.0024(7) 0.0016(6) -0.0016(7)
C22 0.0421(9) 0.0424(8) 0.0570(10) -0.0035(7) 0.0086(7) 0.0021(7)
C23 0.0411(9) 0.0475(9) 0.0431(8) -0.0053(7) 0.0021(7) 0.0019(7)
C24 0.0639(13) 0.0870(15) 0.0880(15) -0.0219(12) 0.0160(11) 0.0190(11)
N31 0.0421(7) 0.0431(7) 0.0461(7) -0.0028(6) 0.0071(6) 0.0000(6)
N32 0.0648(10) 0.0556(9) 0.0574(9) -0.0143(7) 0.0057(8) 0.0023(7)
C31 0.0491(9) 0.0563(10) 0.0456(9) -0.0047(8) 0.0067(7) 0.0033(8)
C32 0.0608(11) 0.0482(10) 0.0544(10) -0.0053(8) 0.0021(9) -0.0049(8)
C33 0.0616(11) 0.0518(10) 0.0572(10) -0.0090(8) 0.0180(9) -0.0130(8)
C34 0.1038(18) 0.0582(12) 0.0922(16) -0.0136(12) 0.0118(14) -0.0251(12)
N41 0.0293(6) 0.0443(7) 0.0444(7) 0.0036(5) 0.0003(5) 0.0044(5)
N42 0.0324(7) 0.0512(8) 0.0539(8) 0.0044(6) 0.0023(6) 0.0047(6)
C41 0.0326(8) 0.0492(9) 0.0583(10) 0.0086(7) 0.0014(7) 0.0081(7)
C42 0.0376(8) 0.0486(9) 0.0485(9) 0.0066(7) 0.0030(7) 0.0056(7)
C43 0.0331(8) 0.0539(9) 0.0524(9) 0.0124(7) 0.0009(7) 0.0095(7)
C44 0.0588(12) 0.0724(13) 0.0765(13) 0.0281(10) 0.0132(10) 0.0056(10)

loop_
_atom_type_symbol
_atom_type_description
_atom_type_scat_dispersion_real
_atom_type_scat_dispersion_imag
_atom_type_scat_source
C C 0.0033 0.0016 'International Tables Vol C Tables 4.2.6.8 and 6.1.1.4'
H H 0.0000 0.0000 'International Tables Vol C Tables 4.2.6.8 and 6.1.1.4'
B B 0.0013 0.0007 'International Tables Vol C Tables 4.2.6.8 and 6.1.1.4'
N N 0.0061 0.0033 'International Tables Vol C Tables 4.2.6.8 and 6.1.1.4'

loop_
_geom_angle_atom_site_label_1
_geom_angle_atom_site_label_2
_geom_angle_atom_site_label_3
_geom_angle
N11 B1 N31 111.64(12)
N11 B1 N41 107.29(12)
N31 B1 N41 111.66(13)
N11 B1 N21 108.78(13)
N31 B1 N21 107.18(12)
N41 B1 N21 110.28(12)
C11 N11 C13 104.40(13)
C11 N11 B1 130.38(14)
C13 N11 B1 125.19(13)
C11 N12 C12 105.10(14)
N12 C11 N11 113.29(16)
N12 C11 H11 123.4
N11 C11 H11 123.4
C13 C12 N12 109.15(16)
C13 C12 C14 128.3(2)
N12 C12 C14 122.57(18)
C12 C13 N11 108.06(16)
C12 C13 H13 126.0
N11 C13 H13 126.0
C12 C14 H14A 109.5
C12 C14 H14B 109.5
H14A C14 H14B 109.5
C12 C14 H14C 109.5
H14A C14 H14C 109.5
H14B C14 H14C 109.5
C21 N21 C23 105.93(13)
C21 N21 B1 126.12(13)
C23 N21 B1 127.58(12)
C21 N22 C22 108.01(13)
C21 N22 H22 126.0
C22 N22 H22 126.0
N22 C21 N21 110.84(15)
N22 C21 H21 124.6
N21 C21 H21 124.6
C23 C22 N22 106.79(14)
C23 C22 C24 130.20(17)
N22 C22 C24 122.96(15)
C22 C23 N21 108.43(14)
C22 C23 H23 125.8
N21 C23 H23 125.8
C22 C24 H24A 109.5
C22 C24 H24B 109.5
H24A C24 H24B 109.5
C22 C24 H24C 109.5
H24A C24 H24C 109.5
H24B C24 H24C 109.5
C31 N31 C33 104.26(14)
C31 N31 B1 129.44(14)
C33 N31 B1 126.10(13)
C31 N32 C32 104.80(15)
N32 C31 N31 113.74(16)
N32 C31 H31 123.1
N31 C31 H31 123.1
C33 C32 N32 109.23(16)
C33 C32 C34 129.30(19)
N32 C32 C34 121.47(17)
C32 C33 N31 107.95(16)
C32 C33 H33 126.0
N31 C33 H33 126.0
C32 C34 H34A 109.5
C32 C34 H34B 109.5
H34A C34 H34B 109.5
C32 C34 H34C 109.5
H34A C34 H34C 109.5
H34B C34 H34C 109.5
C41 N41 C43 104.75(13)
C41 N41 B1 124.37(12)
C43 N41 B1 130.52(12)
C41 N42 C42 106.17(13)
N42 C41 N41 112.57(13)
N42 C41 H41 123.7
N41 C41 H41 123.7
C43 C42 N42 107.79(14)
C43 C42 C44 130.30(15)
N42 C42 C44 121.91(15)
C42 C43 N41 108.72(13)
C42 C43 H43 125.6
N41 C43 H43 125.6
C42 C44 H44A 109.5
C42 C44 H44B 109.5
H44A C44 H44B 109.5
C42 C44 H44C 109.5
H44A C44 H44C 109.5
H44B C44 H44C 109.5

loop_
_geom_bond_atom_site_label_1
_geom_bond_atom_site_label_2
_geom_bond_distance
B1 N11 1.532(2)
B1 N31 1.532(2)
B1 N41 1.545(2)
B1 N21 1.566(2)
N11 C11 1.348(2)
N11 C13 1.375(2)
N12 C11 1.319(2)
N12 C12 1.364(3)
C11 H11 0.9300
C12 C13 1.354(2)
C12 C14 1.502(3)
C13 H13 0.9300
C14 H14A 0.9600
C14 H14B 0.9600
C14 H14C 0.9600
N21 C21 1.3378(19)
N21 C23 1.379(2)
N22 C21 1.316(2)
N22 C22 1.371(2)
N22 H22 0.8600
C21 H21 0.9300
C22 C23 1.353(2)
C22 C24 1.487(2)
C23 H23 0.9300
C24 H24A 0.9600
C24 H24B 0.9600
C24 H24C 0.9600
N31 C31 1.349(2)
N31 C33 1.381(2)
N32 C31 1.317(2)
N32 C32 1.373(2)
C31 H31 0.9300
C32 C33 1.355(2)
C32 C34 1.493(3)
C33 H33 0.9300
C34 H34A 0.9600
C34 H34B 0.9600
C34 H34C 0.9600
N41 C41 1.3457(19)
N41 C43 1.3796(19)
N42 C41 1.319(2)
N42 C42 1.3779(19)
C41 H41 0.9300
C42 C43 1.353(2)
C42 C44 1.494(2)
C43 H43 0.9300
C44 H44A 0.9600
C44 H44B 0.9600
C44 H44C 0.9600

loop_
_geom_torsion_atom_site_label_1
_geom_torsion_atom_site_label_2
_geom_torsion_atom_site_label_3
_geom_torsion_atom_site_label_4
_geom_torsion
N31 B1 N11 C11 12.7(2)
N41 B1 N11 C11 135.33(17)
N21 B1 N11 C11 -105.37(18)
N31 B1 N11 C13 -169.43(14)
N41 B1 N11 C13 -46.8(2)
N21 B1 N11 C13 72.50(19)
C12 N12 C11 N11 0.2(2)
C13 N11 C11 N12 -0.5(2)
B1 N11 C11 N12 177.68(15)
C11 N12 C12 C13 0.3(2)
C11 N12 C12 C14 178.7(2)
N12 C12 C13 N11 -0.6(2)
C14 C12 C13 N11 -178.9(2)
C11 N11 C13 C12 0.67(19)
B1 N11 C13 C12 -177.66(15)
N11 B1 N21 C21 167.18(14)
N31 B1 N21 C21 46.33(19)
N41 B1 N21 C21 -75.42(18)
N11 B1 N21 C23 -4.8(2)
N31 B1 N21 C23 -125.68(15)
N41 B1 N21 C23 112.57(16)
C22 N22 C21 N21 0.47(18)
C23 N21 C21 N22 -0.14(18)
B1 N21 C21 N22 -173.56(14)
C21 N22 C22 C23 -0.61(18)
C21 N22 C22 C24 177.09(18)
N22 C22 C23 N21 0.53(18)
C24 C22 C23 N21 -176.95(19)
C21 N21 C23 C22 -0.25(18)
B1 N21 C23 C22 173.04(14)
N11 B1 N31 C31 104.74(18)
N41 B1 N31 C31 -15.4(2)
N21 B1 N31 C31 -136.24(16)
N11 B1 N31 C33 -69.3(2)
N41 B1 N31 C33 170.59(15)
N21 B1 N31 C33 49.7(2)
C32 N32 C31 N31 0.2(2)
C33 N31 C31 N32 0.70(19)
B1 N31 C31 N32 -174.34(14)
C31 N32 C32 C33 -1.1(2)
C31 N32 C32 C34 179.82(19)
N32 C32 C33 N31 1.6(2)
C34 C32 C33 N31 -179.5(2)
C31 N31 C33 C32 -1.36(19)
B1 N31 C33 C32 173.90(14)
N11 B1 N41 C41 -37.4(2)
N31 B1 N41 C41 85.21(17)
N21 B1 N41 C41 -155.75(14)
N11 B1 N41 C43 134.53(16)
N31 B1 N41 C43 -102.85(18)
N21 B1 N41 C43 16.2(2)
C42 N42 C41 N41 -0.60(19)
C43 N41 C41 N42 0.21(19)
B1 N41 C41 N42 173.88(14)
C41 N42 C42 C43 0.75(18)
C41 N42 C42 C44 -179.11(17)
N42 C42 C43 N41 -0.64(19)
C44 C42 C43 N41 179.20(18)
C41 N41 C43 C42 0.28(18)
B1 N41 C43 C42 -172.85(15)
